data_7702021
loop_
_publ_author_name
'Melen, Rebecca L.'
'Stephan, Douglas W.'

_publ_section_title
;
 Cycloaddition reactions of (C6F5)2BN3 with dialkyl
 acetylenedicarboxylates.
;
_journal_issue 11
_journal_name_full 'Dalton transactions (Cambridge, England : 2003)'
_journal_page_first 5045
_journal_page_last 5048
_journal_paper_doi 10.1039/c5dt00316d
_journal_volume 44
_journal_year 2015
_chemical_formula_moiety 'C40 H20 B2 F20 N6 O8'
_chemical_formula_sum 'C40 H20 B2 F20 N6 O8'
_chemical_formula_weight 1114.26
_space_group_crystal_system monoclinic
_space_group_IT_number 14
_space_group_name_Hall '-P 2yn'
_space_group_name_H-M_alt 'P 1 21/n 1'
_symmetry_Int_Tables_number 14
_atom_sites_solution_primary iterative
_audit_creation_date 2015-02-06
_audit_creation_method
;
Olex2 1.2
(compiled 2015.01.26 svn.r3150 for OlexSys, GUI svn.r4998)
;
_audit_update_record
;
2015-02-06 deposited with the CCDC.
2015-02-11 downloaded from the CCDC.
;
_cell_angle_alpha 90
_cell_angle_beta 95.618(8)
_cell_angle_gamma 90
_cell_formula_units_Z 4
_cell_length_a 10.7165(16)
_cell_length_b 12.7361(19)
_cell_length_c 32.695(5)
_cell_measurement_reflns_used 9948
_cell_measurement_temperature 150
_cell_measurement_theta_max 25.79
_cell_measurement_theta_min 2.52
_cell_volume 4441.0(12)
_computing_molecular_graphics 'Olex2 (Dolomanov et al., 2009)'
_computing_publication_material 'Olex2 (Dolomanov et al., 2009)'
_computing_structure_refinement 'olex2.refine (Bourhis et al., 2015)'
_computing_structure_solution 'olex2.solve (Bourhis et al., 2015)'
_diffrn_ambient_temperature 149.7
_diffrn_measured_fraction_theta_full 0.9968
_diffrn_measured_fraction_theta_max 0.9814
_diffrn_measurement_device_type 'Bruker APEX-II CCD'
_diffrn_measurement_method '\f and \w scans'
_diffrn_radiation_monochromator graphite
_diffrn_radiation_type 'Mo K\a'
_diffrn_radiation_wavelength 0.71073
_diffrn_reflns_av_R_equivalents 0.0685
_diffrn_reflns_av_unetI/netI 0.0978
_diffrn_reflns_limit_h_max 13
_diffrn_reflns_limit_h_min -13
_diffrn_reflns_limit_k_max 16
_diffrn_reflns_limit_k_min -16
_diffrn_reflns_limit_l_max 38
_diffrn_reflns_limit_l_min -41
_diffrn_reflns_number 37996
_diffrn_reflns_theta_full 26.0000
_diffrn_reflns_theta_max 27.36
_diffrn_reflns_theta_min 1.72
_diffrn_standards_number 0
_exptl_absorpt_coefficient_mu 0.170
_exptl_absorpt_correction_T_max 0.7455
_exptl_absorpt_correction_T_min 0.6388
_exptl_absorpt_correction_type multi-scan
_exptl_absorpt_process_details
;
SADABS-2008/1 (Bruker,2008) was used for absorption correction.
wR2(int) was 0.1256 before and 0.0575 after correction.
The Ratio of minimum to maximum transmission is 0.8569.
The \l/2 correction factor is 0.0015.
;
_exptl_crystal_colour colourless
_exptl_crystal_colour_primary colourless
_exptl_crystal_density_diffrn 1.6664
_exptl_crystal_description Block
_exptl_crystal_F_000 2226.1811
_exptl_crystal_size_max 0.2
_exptl_crystal_size_mid 0.2
_exptl_crystal_size_min 0.2
_refine_diff_density_max 1.0299
_refine_diff_density_min -0.8882
_refine_diff_density_rms 0.1596
_refine_ls_d_res_high 0.7731
_refine_ls_d_res_low 11.8599
_refine_ls_goodness_of_fit_ref 1.0187
_refine_ls_hydrogen_treatment mixed
_refine_ls_matrix_type full
_refine_ls_number_constraints 28
_refine_ls_number_parameters 688
_refine_ls_number_reflns 9887
_refine_ls_number_restraints 0
_refine_ls_restrained_S_all 1.0187
_refine_ls_R_factor_all 0.1316
_refine_ls_R_factor_gt 0.0532
_refine_ls_shift/su_max 0.0000
_refine_ls_shift/su_mean 0.0000
_refine_ls_structure_factor_coef Fsqd
_refine_ls_weighting_details 'w=1/[\s^2^(Fo^2^)+(0.0660P)^2^] where P=(Fo^2^+2Fc^2^)/3'
_refine_ls_weighting_scheme calc
_refine_ls_wR_factor_gt 0.1164
_refine_ls_wR_factor_ref 0.1484
_reflns_Friedel_coverage 0.0
_reflns_limit_h_max 12
_reflns_limit_h_min -13
_reflns_limit_k_max 16
_reflns_limit_k_min 0
_reflns_limit_l_max 41
_reflns_limit_l_min -11
_reflns_number_gt 5150
_reflns_number_total 9887
_reflns_threshold_expression I>=2u(I)
_cod_data_source_file c5dt00316d2.cif
_cod_data_source_block RLM032_0m
_cod_original_cell_volume 4440.9(11)
_cod_original_sg_symbol_Hall '-P 2ybc (x-z,y,z)'
_cod_database_code 7702021
_olex2_refinement_description
;
1. Fixed Uiso
 At 1.2 times of:
  All C(H,H) groups
 At 1.5 times of:
  All C(H,H,H) groups
2.a Secondary CH2 refined with riding coordinates:
 C95(H95a,H95b), C70(H70a,H70b), C92(H92a,H92b), C4(H4a,H4b)
2.b Idealised Me refined as rotating group:
 C93(H93a,H93b,H93c), C96(H96a,H96b,H96c), C5(H5a,H5b,H5c), C76(H76a,H76b,H76c)
;
_olex2_submission_special_instructions 'No special instructions were received'

loop_
_space_group_symop_id
_space_group_symop_operation_xyz
1 x,y,z
2 -x+1/2,y+1/2,-z+1/2
3 -x,-y,-z
4 x-1/2,-y-1/2,z-1/2

loop_
_atom_site_label
_atom_site_type_symbol
_atom_site_fract_x
_atom_site_fract_y
_atom_site_fract_z
_atom_site_U_iso_or_equiv
_atom_site_adp_type
_atom_site_occupancy
_atom_site_refinement_flags_posn
F11 F 0.43741(14) 0.61520(13) 0.54922(5) 0.0307(4) Uani 1.000000 .
F1 F 0.45974(14) 0.58159(14) 0.65488(5) 0.0318(4) Uani 1.000000 .
F16 F -0.05073(14) 0.52726(13) 0.56536(5) 0.0303(4) Uani 1.000000 .
F10 F 0.07284(15) 0.84658(13) 0.63826(5) 0.0333(4) Uani 1.000000 .
F15 F 0.05926(15) 0.68683(13) 0.46551(5) 0.0321(4) Uani 1.000000 .
F5 F 0.11013(15) 0.61562(14) 0.73215(5) 0.0360(5) Uani 1.000000 .
F17 F -0.28485(14) 0.59746(14) 0.56156(5) 0.0386(5) Uani 1.000000 .
F6 F -0.00233(15) 0.48425(13) 0.65956(5) 0.0357(4) Uani 1.000000 .
F20 F 0.08654(15) 0.86653(13) 0.52993(5) 0.0354(5) Uani 1.000000 .
F12 F 0.55897(15) 0.60266(14) 0.48167(5) 0.0404(5) Uani 1.000000 .
F18 F -0.33912(15) 0.80215(15) 0.54239(6) 0.0430(5) Uani 1.000000 .
F13 F 0.43375(18) 0.63024(15) 0.40621(5) 0.0485(5) Uani 1.000000 .
F19 F -0.15144(17) 0.93464(14) 0.52532(6) 0.0457(5) Uani 1.000000 .
F7 F -0.24675(16) 0.52419(15) 0.65931(6) 0.0484(5) Uani 1.000000 .
F14 F 0.18183(18) 0.67201(15) 0.39928(5) 0.0467(5) Uani 1.000000 .
F9 F -0.16808(16) 0.88493(15) 0.64178(6) 0.0472(5) Uani 1.000000 .
F4 F 0.25600(19) 0.56792(16) 0.79991(5) 0.0499(5) Uani 1.000000 .
O4 O 0.47684(18) 0.82795(17) 0.69969(6) 0.0342(6) Uani 1.000000 .
N37 N 0.20293(19) 0.45991(18) 0.55494(7) 0.0190(5) Uani 1.000000 .
N36 N 0.19607(19) 0.54903(18) 0.57487(7) 0.0182(5) Uani 1.000000 .
O3 O 0.27034(19) 0.83999(17) 0.70755(6) 0.0368(6) Uani 1.000000 .
N34 N 0.26528(19) 0.72395(18) 0.62580(7) 0.0189(5) Uani 1.000000 .
O6 O 0.37914(19) 0.34534(16) 0.66337(6) 0.0346(6) Uani 1.000000 .
F2 F 0.60529(17) 0.53691(18) 0.72445(6) 0.0577(6) Uani 1.000000 .
N35 N 0.20876(19) 0.53511(18) 0.61638(7) 0.0186(5) Uani 1.000000 .
F8 F -0.33232(16) 0.72676(16) 0.65169(7) 0.0559(6) Uani 1.000000 .
O2 O 0.4861(2) 0.98221(17) 0.57393(7) 0.0419(6) Uani 1.000000 .
N28 N 0.2578(2) 0.73442(18) 0.58443(7) 0.0198(5) Uani 1.000000 .
O8 O 0.1896(2) 0.21538(16) 0.60479(6) 0.0405(6) Uani 1.000000 .
O7 O 0.2520(2) 0.23632(17) 0.54191(7) 0.0466(6) Uani 1.000000 .
F3 F 0.5042(2) 0.52773(19) 0.79711(6) 0.0657(7) Uani 1.000000 .
O5 O 0.1909(2) 0.35626(18) 0.68816(7) 0.0430(6) Uani 1.000000 .
N33 N 0.3226(2) 0.81622(18) 0.57354(7) 0.0230(6) Uani 1.000000 .
O1 O 0.4690(2) 1.00985(19) 0.64143(7) 0.0515(7) Uani 1.000000 .
C90 C 0.2199(2) 0.3852(2) 0.58374(8) 0.0196(6) Uani 1.000000 .
C1 C 0.3366(2) 0.8035(2) 0.64190(9) 0.0212(7) Uani 1.000000 .
C104 C -0.0700(3) 0.6304(2) 0.55557(8) 0.0224(7) Uani 1.000000 .
C38 C 0.3562(3) 0.8263(2) 0.68710(9) 0.0259(7) Uani 1.000000 .
C78 C 0.4059(3) 0.5799(2) 0.69053(9) 0.0254(7) Uani 1.000000 .
C99 C 0.4353(3) 0.6243(2) 0.47823(10) 0.0276(7) Uani 1.000000 .
C83 C 0.0494(2) 0.6619(2) 0.64912(8) 0.0218(7) Uani 1.000000 .
C97 C 0.2436(2) 0.6541(2) 0.51088(8) 0.0195(6) Uani 1.000000 .
C89 C 0.2260(2) 0.4308(2) 0.62236(8) 0.0198(6) Uani 1.000000 .
C98 C 0.3711(3) 0.6320(2) 0.51222(9) 0.0240(7) Uani 1.000000 .
C103 C 0.0309(2) 0.6951(2) 0.54932(8) 0.0208(7) Uani 1.000000 .
C85 C -0.1663(3) 0.6039(3) 0.65571(10) 0.0327(8) Uani 1.000000 .
C2 C 0.3725(2) 0.8605(2) 0.60868(9) 0.0229(7) Uani 1.000000 .
C105 C -0.1931(3) 0.6644(2) 0.55361(9) 0.0259(7) Uani 1.000000 .
C82 C 0.2326(3) 0.5965(2) 0.72825(9) 0.0265(7) Uani 1.000000 .
C101 C 0.2457(3) 0.6590(2) 0.43646(9) 0.0282(7) Uani 1.000000 .
C106 C -0.2204(3) 0.7672(3) 0.54424(9) 0.0285(7) Uani 1.000000 .
C77 C 0.2779(3) 0.6017(2) 0.68987(8) 0.0218(7) Uani 1.000000 .
C3 C 0.4485(3) 0.9592(3) 0.61029(11) 0.0324(8) Uani 1.000000 .
C108 C -0.0032(3) 0.7984(2) 0.53911(9) 0.0252(7) Uani 1.000000 .
C86 C -0.2095(3) 0.7055(3) 0.65172(10) 0.0361(8) Uani 1.000000 .
C91 C 0.2596(3) 0.3748(2) 0.66274(9) 0.0275(7) Uani 1.000000 .
C88 C 0.0003(3) 0.7632(2) 0.64512(9) 0.0267(7) Uani 1.000000 .
C102 C 0.1836(3) 0.6671(2) 0.47147(9) 0.0230(7) Uani 1.000000 .
C94 C 0.2237(3) 0.2716(2) 0.57344(10) 0.0256(7) Uani 1.000000 .
C100 C 0.3718(3) 0.6382(2) 0.43994(9) 0.0301(8) Uani 1.000000 .
C84 C -0.0396(3) 0.5846(2) 0.65465(9) 0.0254(7) Uani 1.000000 .
C87 C -0.1261(3) 0.7855(3) 0.64678(9) 0.0317(8) Uani 1.000000 .
C80 C 0.4317(3) 0.5517(3) 0.76259(10) 0.0400(9) Uani 1.000000 .
C107 C -0.1251(3) 0.8352(2) 0.53653(9) 0.0285(7) Uani 1.000000 .
C79 C 0.4826(3) 0.5564(3) 0.72577(10) 0.0364(8) Uani 1.000000 .
B1 B 0.1967(3) 0.6311(3) 0.64708(10) 0.0215(8) Uani 1.000000 .
C81 C 0.3060(3) 0.5717(3) 0.76391(9) 0.0347(8) Uani 1.000000 .
C95 C 0.1650(4) 0.1029(2) 0.59842(11) 0.0444(10) Uani 1.000000 .
B2 B 0.1768(3) 0.6591(3) 0.55283(10) 0.0207(8) Uani 1.000000 .
C70 C 0.5099(3) 0.8610(3) 0.74240(10) 0.0489(10) Uani 1.000000 .
C92 C 0.4273(4) 0.2803(3) 0.69826(11) 0.0522(11) Uani 1.000000 .
C4 C 0.5678(4) 1.0756(3) 0.57282(11) 0.0611(13) Uani 1.000000 .
C93 C 0.5620(4) 0.2578(3) 0.69356(14) 0.0715(14) Uani 1.000000 .
C96 C 0.0279(4) 0.0848(3) 0.59134(14) 0.0691(13) Uani 1.000000 .
C5 C 0.5944(4) 1.0879(4) 0.52935(15) 0.0814(14) Uani 1.000000 .
C76 C 0.6437(4) 0.8606(7) 0.74980(17) 0.165(4) Uani 1.000000 .
H95a H 0.2062(4) 0.0780(2) 0.57440(11) 0.0533(11) Uiso 1.000000 R
H95b H 0.2001(4) 0.0630(2) 0.62287(11) 0.0533(11) Uiso 1.000000 R
H70a H 0.4770(3) 0.9323(3) 0.74679(10) 0.0586(12) Uiso 1.000000 R
H70b H 0.4732(3) 0.8121(3) 0.76148(10) 0.0586(12) Uiso 1.000000 R
H92a H 0.4194(4) 0.3179(3) 0.72439(11) 0.0627(13) Uiso 1.000000 R
H92b H 0.3792(4) 0.2139(3) 0.69852(11) 0.0627(13) Uiso 1.000000 R
H4a H 0.5248(4) 1.1387(3) 0.58223(11) 0.0733(15) Uiso 1.000000 R
H4b H 0.6466(4) 1.0652(3) 0.59081(11) 0.0733(15) Uiso 1.000000 R
H93a H 0.5690(4) 0.225(2) 0.6668(4) 0.107(2) Uiso 1.000000 GR
H93b H 0.6097(6) 0.3236(4) 0.6953(9) 0.107(2) Uiso 1.000000 GR
H93c H 0.5956(8) 0.2102(18) 0.7155(5) 0.107(2) Uiso 1.000000 GR
H96a H -0.0044(6) 0.1162(19) 0.5651(4) 0.104(2) Uiso 1.000000 GR
H96b H 0.0112(4) 0.0091(3) 0.5907(9) 0.104(2) Uiso 1.000000 GR
H96c H -0.0135(5) 0.1170(18) 0.6136(4) 0.104(2) Uiso 1.000000 GR
H5a H 0.5176(8) 1.109(2) 0.5126(2) 0.122(2) Uiso 1.000000 GR
H5b H 0.659(2) 1.1419(17) 0.52757(19) 0.122(2) Uiso 1.000000 GR
H5c H 0.624(3) 1.0211(7) 0.5192(3) 0.122(2) Uiso 1.000000 GR
H76a H 0.6780(5) 0.919(3) 0.7351(16) 0.248(5) Uiso 1.000000 GR
H76b H 0.6681(4) 0.868(5) 0.7793(3) 0.248(5) Uiso 1.000000 GR
H76c H 0.6765(6) 0.794(2) 0.7400(18) 0.248(5) Uiso 1.000000 GR

loop_
_atom_site_aniso_label
_atom_site_aniso_U_11
_atom_site_aniso_U_22
_atom_site_aniso_U_33
_atom_site_aniso_U_12
_atom_site_aniso_U_13
_atom_site_aniso_U_23
F11 0.0219(8) 0.0435(11) 0.0261(10) 0.0019(8) -0.0004(7) 0.0016(8)
F1 0.0234(9) 0.0462(12) 0.0267(10) -0.0008(8) 0.0071(7) 0.0031(9)
F16 0.0214(9) 0.0235(10) 0.0456(12) -0.0036(7) 0.0019(7) 0.0033(8)
F10 0.0282(9) 0.0238(10) 0.0483(12) -0.0027(8) 0.0056(8) -0.0032(8)
F15 0.0279(9) 0.0428(11) 0.0244(10) 0.0051(8) -0.0033(7) -0.0001(8)
F5 0.0349(10) 0.0483(12) 0.0270(10) 0.0005(9) 0.0142(8) -0.0038(9)
F17 0.0191(9) 0.0447(12) 0.0521(12) -0.0047(8) 0.0041(8) 0.0026(9)
F6 0.0308(10) 0.0302(11) 0.0480(12) -0.0027(8) 0.0139(8) 0.0041(9)
F20 0.0326(10) 0.0251(10) 0.0487(12) -0.0027(8) 0.0044(8) 0.0078(9)
F12 0.0266(10) 0.0511(13) 0.0461(12) 0.0026(9) 0.0165(8) -0.0025(9)
F18 0.0249(10) 0.0499(13) 0.0541(13) 0.0146(9) 0.0038(8) -0.0014(10)
F13 0.0595(13) 0.0616(14) 0.0287(11) -0.0002(11) 0.0258(9) -0.0006(10)
F19 0.0408(11) 0.0301(12) 0.0653(14) 0.0127(9) 0.0008(9) 0.0053(10)
F7 0.0311(10) 0.0482(13) 0.0693(15) -0.0127(10) 0.0215(9) 0.0024(10)
F14 0.0618(13) 0.0614(14) 0.0163(10) 0.0063(10) 0.0009(9) 0.0028(9)
F9 0.0357(11) 0.0374(12) 0.0688(14) 0.0115(9) 0.0071(9) -0.0104(10)
F4 0.0737(14) 0.0595(13) 0.0188(10) 0.0101(11) 0.0161(9) 0.0036(9)
O4 0.0259(12) 0.0539(15) 0.0228(12) -0.0053(11) 0.0020(9) -0.0114(11)
N37 0.0181(12) 0.0190(14) 0.0204(14) -0.0025(10) 0.0036(10) -0.0013(11)
N36 0.0172(12) 0.0215(14) 0.0158(14) -0.0014(10) 0.0013(9) 0.0005(11)
O3 0.0329(12) 0.0503(15) 0.0284(13) -0.0033(11) 0.0087(10) -0.0102(11)
N34 0.0182(12) 0.0227(14) 0.0164(13) -0.0015(11) 0.0050(9) -0.0015(11)
O6 0.0341(13) 0.0370(14) 0.0315(13) 0.0041(10) -0.0023(10) 0.0172(11)
F2 0.0336(11) 0.0962(18) 0.0413(13) 0.0136(11) -0.0066(9) 0.0038(12)
N35 0.0161(12) 0.0236(15) 0.0164(14) -0.0018(10) 0.0031(9) 0.0031(11)
F8 0.0231(10) 0.0600(14) 0.0874(16) 0.0042(10) 0.0192(9) -0.0096(12)
O2 0.0591(15) 0.0361(14) 0.0323(14) -0.0251(12) 0.0139(11) 0.0016(11)
N28 0.0198(12) 0.0229(14) 0.0172(14) -0.0027(11) 0.0045(9) -0.0001(11)
O8 0.0738(16) 0.0213(13) 0.0286(14) -0.0075(12) 0.0168(11) -0.0008(10)
O7 0.0830(18) 0.0315(14) 0.0280(14) 0.0001(13) 0.0197(12) -0.0055(11)
F3 0.0689(15) 0.0958(18) 0.0291(13) 0.0245(13) -0.0121(10) 0.0091(11)
O5 0.0566(15) 0.0475(15) 0.0280(14) 0.0049(12) 0.0207(11) 0.0126(11)
N33 0.0218(13) 0.0250(15) 0.0229(14) -0.0063(11) 0.0049(10) 0.0002(12)
O1 0.0746(18) 0.0459(16) 0.0348(15) -0.0339(14) 0.0095(12) -0.0130(13)
C90 0.0192(14) 0.0218(17) 0.0182(17) 0.0019(12) 0.0043(11) 0.0020(14)
C1 0.0183(14) 0.0227(17) 0.0228(17) -0.0030(13) 0.0034(12) -0.0045(14)
C104 0.0238(16) 0.0250(18) 0.0178(16) 0.0030(14) -0.0008(12) -0.0018(13)
C38 0.0310(18) 0.0221(18) 0.0251(18) -0.0067(14) 0.0062(14) -0.0048(14)
C78 0.0274(16) 0.0295(19) 0.0195(17) -0.0042(14) 0.0036(13) -0.0006(14)
C99 0.0232(16) 0.0273(18) 0.034(2) -0.0025(14) 0.0096(14) -0.0021(15)
C83 0.0231(15) 0.0256(18) 0.0176(16) -0.0031(13) 0.0063(12) -0.0046(13)
C97 0.0205(15) 0.0170(16) 0.0209(17) -0.0039(12) 0.0018(12) -0.0006(13)
C89 0.0200(15) 0.0208(17) 0.0192(17) -0.0005(13) 0.0054(11) 0.0024(14)
C98 0.0281(17) 0.0247(18) 0.0195(17) -0.0030(13) 0.0040(13) 0.0021(13)
C103 0.0189(15) 0.0248(18) 0.0186(16) -0.0001(13) 0.0011(11) -0.0027(13)
C85 0.0253(17) 0.039(2) 0.036(2) -0.0070(16) 0.0135(14) -0.0033(16)
C2 0.0205(15) 0.0237(17) 0.0247(18) -0.0048(13) 0.0035(12) -0.0025(14)
C105 0.0202(16) 0.031(2) 0.0271(18) -0.0010(14) 0.0026(13) -0.0017(15)
C82 0.0265(16) 0.0281(18) 0.0257(19) 0.0001(14) 0.0069(13) -0.0042(14)
C101 0.0400(19) 0.0308(19) 0.0137(17) -0.0024(15) 0.0018(14) 0.0012(14)
C106 0.0194(16) 0.036(2) 0.0289(19) 0.0098(15) -0.0021(13) -0.0067(15)
C77 0.0253(15) 0.0197(17) 0.0210(17) -0.0062(13) 0.0060(12) -0.0021(13)
C3 0.0334(18) 0.032(2) 0.032(2) -0.0128(15) 0.0032(15) 0.0011(17)
C108 0.0248(16) 0.0231(18) 0.0276(18) -0.0014(14) 0.0024(13) -0.0006(14)
C86 0.0178(16) 0.051(2) 0.041(2) 0.0004(16) 0.0108(14) -0.0099(18)
C91 0.0378(19) 0.0218(18) 0.0227(18) -0.0011(15) 0.0022(14) 0.0004(14)
C88 0.0263(16) 0.0294(19) 0.0251(18) -0.0069(15) 0.0061(13) -0.0072(14)
C102 0.0238(16) 0.0218(17) 0.0231(18) 0.0001(13) 0.0011(13) 0.0001(14)
C94 0.0282(16) 0.0242(18) 0.0240(19) 0.0014(14) 0.0004(13) -0.0003(15)
C100 0.0412(19) 0.0294(19) 0.0225(19) -0.0039(15) 0.0181(15) -0.0022(15)
C84 0.0252(16) 0.0264(19) 0.0257(18) -0.0002(14) 0.0082(13) -0.0012(14)
C87 0.0313(18) 0.028(2) 0.036(2) 0.0079(16) 0.0055(14) -0.0080(15)
C80 0.048(2) 0.046(2) 0.025(2) 0.0072(18) -0.0069(16) 0.0023(17)
C107 0.0336(18) 0.0202(19) 0.0312(19) 0.0086(15) 0.0010(14) 0.0021(15)
C79 0.0238(17) 0.051(2) 0.034(2) 0.0059(16) -0.0016(15) -0.0004(17)
B1 0.0228(17) 0.023(2) 0.0192(19) -0.0052(15) 0.0072(14) -0.0017(15)
C81 0.050(2) 0.037(2) 0.0185(18) -0.0010(17) 0.0094(15) 0.0010(16)
C95 0.086(3) 0.0156(19) 0.033(2) 0.0007(18) 0.0089(19) 0.0026(15)
B2 0.0193(17) 0.0183(19) 0.024(2) -0.0031(14) 0.0013(14) -0.0013(15)
C70 0.047(2) 0.070(3) 0.027(2) -0.003(2) -0.0069(16) -0.0177(19)
C92 0.067(3) 0.048(2) 0.038(2) 0.007(2) -0.0137(19) 0.0243(19)
C4 0.106(3) 0.039(2) 0.042(2) -0.045(2) 0.024(2) 0.0042(19)
C93 0.054(3) 0.065(3) 0.089(4) 0.011(2) -0.026(2) 0.024(3)
C96 0.080(3) 0.036(3) 0.088(4) -0.013(2) -0.013(3) 0.005(2)
C5 0.079(3) 0.063(3) 0.106(4) -0.007(3) 0.027(3) 0.012(3)
C76 0.056(3) 0.352(11) 0.083(4) -0.005(5) -0.019(3) -0.117(5)

loop_
_atom_type_symbol
_atom_type_scat_dispersion_real
_atom_type_scat_dispersion_imag
_atom_type_scat_Cromer_Mann_a1
_atom_type_scat_Cromer_Mann_a2
_atom_type_scat_Cromer_Mann_a3
_atom_type_scat_Cromer_Mann_a4
_atom_type_scat_Cromer_Mann_b1
_atom_type_scat_Cromer_Mann_b2
_atom_type_scat_Cromer_Mann_b3
_atom_type_scat_Cromer_Mann_b4
_atom_type_scat_Cromer_Mann_c
_atom_type_scat_source
_atom_type_scat_dispersion_source
C 0.00347 0.00161 2.31000 1.02000 1.58860 0.86500 20.84390 10.20750 0.56870 51.65120 0.215599998832 'International Tables Volume C Table 6.1.1.4 (pp. 500-502)' 'Henke, Gullikson and Davis, At. Data and Nucl. Data Tables, 1993, 54, 2'
B 0.00141 0.00067 2.05450 1.33260 1.09790 0.70680 23.21850 1.02100 60.34980 0.14030 -0.193200007081 'International Tables Volume C Table 6.1.1.4 (pp. 500-502)' 'Henke, Gullikson and Davis, At. Data and Nucl. Data Tables, 1993, 54, 2'
F 0.01794 0.01033 3.53920 2.64120 1.51700 1.02430 10.28250 4.29440 0.26150 26.14760 0.277599990368 'International Tables Volume C Table 6.1.1.4 (pp. 500-502)' 'Henke, Gullikson and Davis, At. Data and Nucl. Data Tables, 1993, 54, 2'
H 0.00000 0.00000 0.49300 0.32291 0.14019 0.04081 10.51090 26.12570 3.14236 57.79970 0.0030380000826 'International Tables Volume C Table 6.1.1.4 (pp. 500-502)' 'Henke, Gullikson and Davis, At. Data and Nucl. Data Tables, 1993, 54, 2'
O 0.01158 0.00611 3.04850 2.28680 1.54630 0.86700 13.27710 5.70110 0.32390 32.90890 0.250800013542 'International Tables Volume C Table 6.1.1.4 (pp. 500-502)' 'Henke, Gullikson and Davis, At. Data and Nucl. Data Tables, 1993, 54, 2'
N 0.00653 0.00323 12.21260 3.13220 2.01250 1.16630 0.00570 9.89330 28.99750 0.58260 -11.5290002823 'International Tables Volume C Table 6.1.1.4 (pp. 500-502)' 'Henke, Gullikson and Davis, At. Data and Nucl. Data Tables, 1993, 54, 2'

loop_
_geom_angle_atom_site_label_1
_geom_angle_atom_site_label_2
_geom_angle_atom_site_label_3
_geom_angle
C70 O4 C38 116.1(2)
C90 N37 N36 106.0(2)
N35 N36 N37 112.1(2)
B2 N36 N37 123.4(2)
B2 N36 N35 124.4(2)
C1 N34 N28 107.0(2)
B1 N34 N28 121.8(2)
B1 N34 C1 131.2(2)
C92 O6 C91 115.9(2)
C89 N35 N36 105.7(2)
B1 N35 N36 121.4(2)
B1 N35 C89 132.8(2)
C4 O2 C3 115.6(2)
N33 N28 N34 111.5(2)
B2 N28 N34 124.1(2)
B2 N28 N33 124.4(2)
C95 O8 C94 118.4(2)
C2 N33 N28 106.1(2)
C89 C90 N37 109.5(2)
C94 C90 N37 122.5(3)
C94 C90 C89 127.9(3)
C38 C1 N34 123.4(2)
C2 C1 N34 106.1(2)
C2 C1 C38 130.2(3)
C103 C104 F16 120.2(2)
C105 C104 F16 115.7(3)
C105 C104 C103 124.0(3)
O3 C38 O4 127.2(3)
C1 C38 O4 110.4(2)
C1 C38 O3 122.4(3)
C77 C78 F1 119.0(2)
C79 C78 F1 117.0(3)
C79 C78 C77 124.0(3)
C98 C99 F12 121.1(3)
C100 C99 F12 119.8(3)
C100 C99 C98 119.1(3)
C84 C83 C88 114.1(2)
B1 C83 C88 125.1(3)
B1 C83 C84 120.7(3)
C102 C97 C98 114.6(3)
B2 C97 C98 119.9(2)
B2 C97 C102 125.5(2)
C90 C89 N35 106.6(2)
C91 C89 N35 127.3(2)
C91 C89 C90 125.7(3)
C99 C98 F11 116.8(2)
C97 C98 F11 119.1(2)
C97 C98 C99 124.1(3)
C108 C103 C104 113.8(2)
B2 C103 C104 125.4(3)
B2 C103 C108 120.7(2)
C86 C85 F7 120.4(3)
C84 C85 F7 120.5(3)
C84 C85 C86 119.1(3)
C1 C2 N33 109.4(2)
C3 C2 N33 123.6(3)
C3 C2 C1 127.0(3)
C104 C105 F17 120.3(3)
C106 C105 F17 120.3(3)
C106 C105 C104 119.4(3)
C77 C82 F5 120.3(3)
C81 C82 F5 116.1(3)
C81 C82 C77 123.6(3)
C102 C101 F14 119.7(3)
C100 C101 F14 120.6(3)
C100 C101 C102 119.7(3)
C105 C106 F18 120.5(3)
C107 C106 F18 119.8(3)
C107 C106 C105 119.7(3)
C82 C77 C78 113.9(3)
B1 C77 C78 120.3(2)
B1 C77 C82 125.8(3)
O1 C3 O2 126.3(3)
C2 C3 O2 111.5(3)
C2 C3 O1 122.1(3)
C103 C108 F20 118.9(2)
C107 C108 F20 117.2(3)
C107 C108 C103 123.9(3)
C85 C86 F8 120.7(3)
C87 C86 F8 119.9(3)
C87 C86 C85 119.4(3)
O5 C91 O6 126.5(3)
C89 C91 O6 107.0(2)
C89 C91 O5 126.4(3)
C83 C88 F10 121.8(2)
C87 C88 F10 115.2(3)
C87 C88 C83 123.0(3)
C97 C102 F15 121.0(2)
C101 C102 F15 116.2(2)
C101 C102 C97 122.8(3)
O7 C94 O8 125.2(3)
C90 C94 O8 109.5(3)
C90 C94 O7 125.3(3)
C99 C100 F13 119.7(3)
C101 C100 F13 120.5(3)
C101 C100 C99 119.7(3)
C83 C84 F6 119.2(2)
C85 C84 F6 116.6(3)
C85 C84 C83 124.2(3)
C86 C87 F9 119.8(3)
C88 C87 F9 120.1(3)
C88 C87 C86 120.0(3)
C79 C80 F3 120.1(3)
C81 C80 F3 120.3(3)
C81 C80 C79 119.6(3)
C106 C107 F19 120.2(3)
C108 C107 F19 120.6(3)
C108 C107 C106 119.1(3)
C78 C79 F2 121.2(3)
C80 C79 F2 119.7(3)
C80 C79 C78 119.1(3)
N35 B1 N34 103.0(2)
C83 B1 N34 109.2(2)
C83 B1 N35 110.4(2)
C77 B1 N34 108.5(2)
C77 B1 N35 107.3(2)
C77 B1 C83 117.4(2)
C82 C81 F4 120.5(3)
C80 C81 F4 119.8(3)
C80 C81 C82 119.7(3)
C96 C95 O8 109.6(3)
H95a C95 O8 109.74(17)
H95a C95 C96 109.7(2)
H95b C95 O8 109.74(16)
H95b C95 C96 109.7(2)
H95b C95 H95a 108.2
N28 B2 N36 101.5(2)
C97 B2 N36 107.7(2)
C97 B2 N28 108.3(2)
C103 B2 N36 111.4(2)
C103 B2 N28 109.5(2)
C103 B2 C97 117.2(2)
C76 C70 O4 107.7(3)
H70a C70 O4 110.16(17)
H70a C70 C76 110.2(4)
H70b C70 O4 110.16(17)
H70b C70 C76 110.2(4)
H70b C70 H70a 108.5
C93 C92 O6 107.4(3)
H92a C92 O6 110.24(18)
H92a C92 C93 110.2(2)
H92b C92 O6 110.24(17)
H92b C92 C93 110.2(2)
H92b C92 H92a 108.5
C5 C4 O2 106.1(3)
H4a C4 O2 110.5(2)
H4a C4 C5 110.5(2)
H4b C4 O2 110.50(19)
H4b C4 C5 110.5(3)
H4b C4 H4a 108.7
H93a C93 C92 109.5
H93b C93 C92 109.5
H93b C93 H93a 109.5
H93c C93 C92 109.5
H93c C93 H93a 109.5
H93c C93 H93b 109.5
H96a C96 C95 109.5
H96b C96 C95 109.5
H96b C96 H96a 109.5
H96c C96 C95 109.5
H96c C96 H96a 109.5
H96c C96 H96b 109.5
H5a C5 C4 109.5
H5b C5 C4 109.5
H5b C5 H5a 109.5
H5c C5 C4 109.5
H5c C5 H5a 109.5
H5c C5 H5b 109.5
H76a C76 C70 109.5
H76b C76 C70 109.5
H76b C76 H76a 109.5
H76c C76 C70 109.5
H76c C76 H76a 109.5
H76c C76 H76b 109.5

loop_
_geom_bond_atom_site_label_1
_geom_bond_atom_site_label_2
_geom_bond_distance
F11 C98 1.359(3)
F1 C78 1.350(3)
F16 C104 1.363(3)
F10 C88 1.348(3)
F15 C102 1.351(3)
F5 C82 1.353(3)
F17 C105 1.346(3)
F6 C84 1.344(3)
F20 C108 1.351(3)
F12 C99 1.347(3)
F18 C106 1.344(3)
F13 C100 1.345(3)
F19 C107 1.341(3)
F7 C85 1.344(3)
F14 C101 1.346(3)
F9 C87 1.349(3)
F4 C81 1.341(3)
O4 C38 1.318(3)
O4 C70 1.468(4)
N37 N36 1.314(3)
N37 C90 1.339(3)
N36 N35 1.362(3)
N36 B2 1.580(4)
O3 C38 1.201(3)
N34 N28 1.354(3)
N34 C1 1.346(3)
N34 B1 1.589(4)
O6 C91 1.333(4)
O6 C92 1.463(4)
F2 C79 1.343(3)
N35 C89 1.353(3)
N35 B1 1.595(4)
F8 C86 1.344(3)
O2 C3 1.325(4)
O2 C4 1.480(4)
N28 N33 1.320(3)
N28 B2 1.602(4)
O8 C94 1.331(3)
O8 C95 1.468(4)
O7 C94 1.191(3)
F3 C80 1.341(4)
O5 C91 1.187(3)
N33 C2 1.343(3)
O1 C3 1.207(4)
C90 C89 1.385(4)
C90 C94 1.487(4)
C1 C38 1.501(4)
C1 C2 1.391(4)
C104 C103 1.390(4)
C104 C105 1.383(4)
C78 C77 1.397(4)
C78 C79 1.381(4)
C99 C98 1.367(4)
C99 C100 1.377(4)
C83 C88 1.394(4)
C83 C84 1.395(4)
C83 B1 1.634(4)
C97 C98 1.391(4)
C97 C102 1.392(4)
C97 B2 1.610(4)
C89 C91 1.513(4)
C103 C108 1.396(4)
C103 B2 1.623(4)
C85 C86 1.375(4)
C85 C84 1.384(4)
C2 C3 1.496(4)
C105 C106 1.370(4)
C82 C77 1.391(4)
C82 C81 1.378(4)
C101 C102 1.383(4)
C101 C100 1.371(4)
C106 C107 1.381(4)
C77 B1 1.618(4)
C108 C107 1.383(4)
C86 C87 1.375(4)
C88 C87 1.390(4)
C80 C79 1.371(5)
C80 C81 1.376(5)
C95 C96 1.483(5)
C95 H95a 0.9900
C95 H95b 0.9900
C70 C76 1.430(5)
C70 H70a 0.9900
C70 H70b 0.9900
C92 C93 1.495(5)
C92 H92a 0.9900
C92 H92b 0.9900
C4 C5 1.485(5)
C4 H4a 0.9900
C4 H4b 0.9900
C93 H93a 0.9800
C93 H93b 0.9800
C93 H93c 0.9800
C96 H96a 0.9800
C96 H96b 0.9800
C96 H96c 0.9800
C5 H5a 0.9800
C5 H5b 0.9800
C5 H5c 0.9800
C76 H76a 0.9800
C76 H76b 0.9800
C76 H76c 0.9800
